data_1563285
loop_
_publ_author_name
'Huang, Jinping'
'Xu, Jun'
'Li, Hexing'
'Luo, Hongshan'
'Yu, Xibin'
'Li, Yikang'

_publ_section_title
;
 Determining the structure of tetragonal Y2WO6 and the site occupation of
 Eu3+ dopant
;
_journal_issue 4
_journal_name_full 'Journal of Solid State Chemistry'
_journal_page_first 843
_journal_page_last 847
_journal_paper_doi 10.1016/j.jssc.2011.02.015
_journal_volume 184
_journal_year 2011
_chemical_formula_sum 'O6 W Y2'
_chemical_formula_weight 457.65
_space_group_IT_number 129
_space_group_name_Hall '-P 4a 2a'
_space_group_name_H-M_alt 'P 4/n m m :2'
_symmetry_Int_Tables_number 129
_symmetry_space_group_name_Hall '-P 4a 2a'
_symmetry_space_group_name_H-M 'P 4/n m m :2'
_cell_angle_alpha 90.000
_cell_angle_beta 90.000
_cell_angle_gamma 90.000
_cell_formula_units_Z 2
_cell_length_a 5.2596(2)
_cell_length_b 5.2596(2)
_cell_length_c 8.4158(4)
_cell_measurement_temperature 300
_cell_volume 232.810(17)
_computing_structure_refinement Fullprof
_computing_structure_solution 'Sir2008 ESPOIR'
_diffrn_radiation_type 'Cu K\a~1~'
_diffrn_radiation_wavelength 1.54056
_pd_proc_ls_prof_R_factor 0.152
_pd_proc_ls_prof_wR_factor 0.203
_refine_ls_R_Fsqd_factor 0.0586
_refine_ls_R_I_factor 0.0812
_cod_data_source_file JSSC-2011-184-843.cif
_cod_data_source_block Y2WO6
_cod_original_cell_volume 232.8
_cod_original_sg_symbol_Hall -P_4a_2a
_cod_original_sg_symbol_H-M 'P 4/n m m'
_cod_database_code 1563285

loop_
_symmetry_equiv_pos_site_id
_symmetry_equiv_pos_as_xyz
1 x,y,z
2 1/2-y,x,z
3 1/2-x,1/2-y,z
4 y,1/2-x,z
5 1/2+x,-y,-z
6 -x,1/2+y,-z
7 1/2+y,1/2+x,-z
8 -y,-x,-z
9 -x,-y,-z
10 1/2+y,-x,-z
11 1/2+x,1/2+y,-z
12 -y,1/2+x,-z
13 1/2-x,y,z
14 x,1/2-y,z
15 1/2-y,1/2-x,z
16 y,x,z

loop_
_atom_site_label
_atom_site_type_symbol
_atom_site_fract_x
_atom_site_fract_y
_atom_site_fract_z
_atom_site_occupancy
_atom_site_symmetry_multiplicity
_atom_site_Wyckoff_symbol
_atom_site_attached_hydrogens
_atom_site_calc_flag
_atom_site_B_iso_or_equiv
Y1 Y+3 0.2500 0.2500 0.3348(7) 1 2 c 0 d 1.90
Y2 Y+3 0.2500 0.7500 0.0000 1 2 a 0 d 1.58
W W+6 0.2500 0.2500 0.7242(2) 1 2 c 0 d 0.77
O1 O-2 0.0003(6) 0.0003(6) 0.8258(8) 1 8 j 0 d 1.79
O2 O-2 0.2500 0.0007(7) 0.5597(9) 0.5 8 i 0 d 1.33

loop_
_atom_type_symbol
_atom_type_oxidation_number
_atom_type_radius_bond
Y +3 1.200
W +6 1.200
O -2 1.200
